data_4325683
loop_
_publ_author_name
'Piotr J. Chmielewski'
'Marta Siczek'
'Ludmi\/la Szterenberg'

_publ_section_title
;
 Protonated N-Confused Porphyrin Dimer: Formation, Structure, and Guest
 Binding
;
_journal_name_full 'Inorganic Chemistry'
_journal_page_first 6719
_journal_page_last 6736
_journal_paper_doi 10.1021/ic200742d
_journal_volume 50
_journal_year 2011
_chemical_formula_moiety 'C96 H74 N8, 3.59(C H Cl3), C H4 O'
_chemical_formula_sum 'C100.58 H81.58 Cl10.73 N8 O'
_chemical_formula_weight 1798.59
_chemical_name_systematic 3,3-bis(meso-tetratolyl-2-aza-21-carbaporphyrin)
_space_group_IT_number 2
_symmetry_cell_setting triclinic
_symmetry_Int_Tables_number 2
_symmetry_space_group_name_Hall '-P 1'
_symmetry_space_group_name_H-M 'P -1'
_atom_sites_solution_hydrogens geom
_atom_sites_solution_primary direct
_atom_sites_solution_secondary difmap
_audit_creation_method SHELXL-97
_cell_angle_alpha 91.38(3)
_cell_angle_beta 98.78(3)
_cell_angle_gamma 108.92(3)
_cell_formula_units_Z 2
_cell_length_a 13.600(3)
_cell_length_b 17.361(4)
_cell_length_c 20.361(5)
_cell_measurement_reflns_used 21903
_cell_measurement_temperature 100(2)
_cell_measurement_theta_max 38.53
_cell_measurement_theta_min 4.65
_cell_volume 4480(2)
_computing_structure_refinement 'SHELXL-97 (Sheldrick, 1997)'
_computing_structure_solution 'SHELXS-97 (Sheldrick, 1990)'
_diffrn_ambient_temperature 100(2)
_diffrn_measured_fraction_theta_full 0.966
_diffrn_measured_fraction_theta_max 0.966
_diffrn_measurement_device_type 'Xcalibur with Onyx CCD'
_diffrn_measurement_method '\w and \p scans'
_diffrn_radiation_monochromator graphite
_diffrn_radiation_probe x-ray
_diffrn_radiation_type MoK\a
_diffrn_radiation_wavelength 0.71073
_diffrn_reflns_av_R_equivalents 0.0355
_diffrn_reflns_av_sigmaI/netI 0.0626
_diffrn_reflns_limit_h_max 17
_diffrn_reflns_limit_h_min -17
_diffrn_reflns_limit_k_max 22
_diffrn_reflns_limit_k_min -16
_diffrn_reflns_limit_l_max 26
_diffrn_reflns_limit_l_min -25
_diffrn_reflns_number 52714
_diffrn_reflns_theta_full 27.00
_diffrn_reflns_theta_max 27.00
_diffrn_reflns_theta_min 4.66
_diffrn_source 'fine-focus sealed tube'
_exptl_absorpt_coefficient_mu 0.387
_exptl_absorpt_correction_type none
_exptl_crystal_colour 'dark red'
_exptl_crystal_density_diffrn 1.333
_exptl_crystal_description block
_exptl_crystal_F_000 1863
_exptl_crystal_size_max 0.457
_exptl_crystal_size_mid 0.338
_exptl_crystal_size_min 0.148
_refine_diff_density_max 1.244
_refine_diff_density_min -0.648
_refine_diff_density_rms 0.068
_refine_ls_extinction_method none
_refine_ls_goodness_of_fit_ref 0.909
_refine_ls_hydrogen_treatment constr
_refine_ls_matrix_type full
_refine_ls_number_parameters 1193
_refine_ls_number_reflns 18894
_refine_ls_number_restraints 86
_refine_ls_restrained_S_all 0.913
_refine_ls_R_factor_all 0.0898
_refine_ls_R_factor_gt 0.0571
_refine_ls_shift/su_max 0.007
_refine_ls_shift/su_mean 0.000
_refine_ls_structure_factor_coef Fsqd
_refine_ls_weighting_details 'calc w=1/[\s^2^(Fo^2^)+(0.1155P)^2^+0.0000P] where P=(Fo^2^+2Fc^2^)/3'
_refine_ls_weighting_scheme calc
_refine_ls_wR_factor_gt 0.1547
_refine_ls_wR_factor_ref 0.1664
_reflns_number_gt 11888
_reflns_number_total 18894
_reflns_threshold_expression >2sigma(I)
_cod_data_source_file ic200742d_si_002_3.cif
_cod_data_source_block swi8dc
_cod_original_cell_volume 4481(2)
_cod_database_code 4325683

loop_
_symmetry_equiv_pos_as_xyz
'x, y, z'
'-x, -y, -z'

loop_
_atom_site_label
_atom_site_type_symbol
_atom_site_fract_x
_atom_site_fract_y
_atom_site_fract_z
_atom_site_U_iso_or_equiv
_atom_site_adp_type
_atom_site_occupancy
_atom_site_symmetry_multiplicity
_atom_site_calc_flag
_atom_site_refinement_flags
_atom_site_disorder_assembly
_atom_site_disorder_group
C1 C 0.11135(19) 0.33696(14) 0.76829(11) 0.0222(5) Uani 1 1 d . . .
N2 N 0.03309(15) 0.31245(11) 0.71033(9) 0.0213(4) Uani 1 1 d . . .
C3 C -0.02584(18) 0.23757(13) 0.71752(11) 0.0200(5) Uani 1 1 d . . .
C4 C 0.01024(18) 0.20704(13) 0.78005(11) 0.0202(5) Uani 1 1 d . . .
C5 C -0.03609(18) 0.12874(13) 0.80321(11) 0.0203(5) Uani 1 1 d . . .
C6 C -0.02979(18) 0.11888(13) 0.87173(11) 0.0202(5) Uani 1 1 d . . .
C7 C -0.06634(19) 0.04698(14) 0.90579(11) 0.0230(5) Uani 1 1 d . . .
H7 H -0.0925 -0.0074 0.8858 0.028 Uiso 1 1 calc R . .
C8 C -0.05766(19) 0.06873(14) 0.97130(12) 0.0242(5) Uani 1 1 d . . .
H8 H -0.0788 0.0324 1.0046 0.029 Uiso 1 1 calc R . .
C9 C -0.01139(18) 0.15544(14) 0.98197(11) 0.0211(5) Uani 1 1 d . . .
C10 C 0.01378(19) 0.20373(14) 1.04245(11) 0.0227(5) Uani 1 1 d . . .
C11 C 0.08134(19) 0.28565(14) 1.05444(11) 0.0232(5) Uani 1 1 d . . .
C12 C 0.1080(2) 0.33184(15) 1.11864(12) 0.0255(5) Uani 1 1 d . . .
H12 H 0.0783 0.3146 1.1573 0.031 Uiso 1 1 calc R . .
C13 C 0.1825(2) 0.40363(15) 1.11353(12) 0.0270(6) Uani 1 1 d . . .
H13 H 0.2165 0.4461 1.1479 0.032 Uiso 1 1 calc R . .
C14 C 0.20080(19) 0.40338(14) 1.04494(12) 0.0242(5) Uani 1 1 d . . .
C15 C 0.27268(18) 0.46949(14) 1.02037(12) 0.0228(5) Uani 1 1 d . . .
C16 C 0.28043(19) 0.47825(14) 0.95233(12) 0.0240(5) Uani 1 1 d . . .
C17 C 0.3513(2) 0.54219(15) 0.92352(12) 0.0276(6) Uani 1 1 d . . .
H17 H 0.4073 0.5869 0.9473 0.033 Uiso 1 1 calc R . .
C18 C 0.32533(19) 0.52855(14) 0.85585(13) 0.0265(5) Uani 1 1 d . . .
H18 H 0.3595 0.5626 0.8245 0.032 Uiso 1 1 calc R . .
C19 C 0.23870(19) 0.45498(14) 0.84008(12) 0.0242(5) Uani 1 1 d . . .
C20 C 0.18416(19) 0.41718(14) 0.77711(12) 0.0229(5) Uani 1 1 d . . .
C21 C 0.09679(19) 0.27329(14) 0.81111(11) 0.0220(5) Uani 1 1 d . . .
H21 H 0.1382 0.2749 0.8535 0.026 Uiso 1 1 calc R . .
N22 N 0.00737(15) 0.18283(11) 0.92101(9) 0.0207(4) Uani 1 1 d . . .
H22 H 0.0388 0.2342 0.9141 0.025 Uiso 1 1 calc R . .
N23 N 0.13666(16) 0.33106(11) 1.00938(10) 0.0235(4) Uani 1 1 d . . .
N24 N 0.21491(16) 0.42639(12) 0.90062(9) 0.0239(4) Uani 1 1 d . . .
H24 H 0.1644 0.3809 0.9051 0.029 Uiso 1 1 calc R . .
C25 C -0.20517(18) 0.13660(13) 0.57015(11) 0.0201(5) Uani 1 1 d . . .
N26 N -0.10566(15) 0.18555(11) 0.60505(9) 0.0202(4) Uani 1 1 d . . .
C27 C -0.11949(18) 0.19617(13) 0.66665(11) 0.0198(5) Uani 1 1 d . . .
C28 C -0.22932(18) 0.15771(13) 0.67549(11) 0.0200(5) Uani 1 1 d . . .
C29 C -0.27355(18) 0.16164(14) 0.73416(11) 0.0211(5) Uani 1 1 d . . .
C30 C -0.36584(18) 0.10046(14) 0.74425(11) 0.0218(5) Uani 1 1 d . . .
C31 C -0.42905(19) 0.09712(15) 0.79475(12) 0.0273(6) Uani 1 1 d . . .
H31 H -0.4208 0.1405 0.8267 0.033 Uiso 1 1 calc R . .
C32 C -0.5033(2) 0.02120(16) 0.78958(13) 0.0297(6) Uani 1 1 d . . .
H32 H -0.5550 0.0027 0.8174 0.036 Uiso 1 1 calc R . .
C33 C -0.48987(18) -0.02542(15) 0.73520(12) 0.0241(5) Uani 1 1 d . . .
C34 C -0.54264(18) -0.10804(14) 0.71344(12) 0.0245(5) Uani 1 1 d . . .
C35 C -0.53165(18) -0.14605(14) 0.65386(12) 0.0242(5) Uani 1 1 d . . .
C36 C -0.5737(2) -0.23364(15) 0.63845(13) 0.0283(6) Uani 1 1 d . . .
H36 H -0.6077 -0.2732 0.6664 0.034 Uiso 1 1 calc R . .
C37 C -0.5556(2) -0.24832(15) 0.57732(13) 0.0284(6) Uani 1 1 d . . .
H37 H -0.5735 -0.3002 0.5538 0.034 Uiso 1 1 calc R . .
C38 C -0.50327(19) -0.16919(14) 0.55392(12) 0.0242(5) Uani 1 1 d . . .
C39 C -0.47914(19) -0.15974(14) 0.48892(12) 0.0245(5) Uani 1 1 d . . .
C40 C -0.41607(18) -0.08686(14) 0.46710(11) 0.0220(5) Uani 1 1 d . . .
C41 C -0.39929(18) -0.06771(15) 0.40101(12) 0.0243(5) Uani 1 1 d . . .
H41 H -0.4324 -0.1024 0.3615 0.029 Uiso 1 1 calc R . .
C42 C -0.32753(19) 0.00891(15) 0.40430(12) 0.0241(5) Uani 1 1 d . . .
H42 H -0.3032 0.0371 0.3674 0.029 Uiso 1 1 calc R . .
C43 C -0.29530(18) 0.03942(14) 0.47224(11) 0.0222(5) Uani 1 1 d . . .
C44 C -0.21588(18) 0.11205(13) 0.50189(11) 0.0198(5) Uani 1 1 d . . .
C45 C -0.28013(18) 0.11879(13) 0.61270(11) 0.0205(5) Uani 1 1 d . . .
H45 H -0.3523 0.0862 0.6010 0.025 Uiso 1 1 calc R . .
N46 N -0.41014(15) 0.02533(11) 0.70777(9) 0.0217(4) Uani 1 1 d . . .
H46 H -0.3894 0.0121 0.6715 0.026 Uiso 1 1 calc R . .
N47 N -0.48516(15) -0.10767(11) 0.60290(10) 0.0227(4) Uani 1 1 d . . .
N48 N -0.35361(15) -0.01954(11) 0.50800(10) 0.0224(4) Uani 1 1 d . . .
H48 H -0.3511 -0.0146 0.5514 0.027 Uiso 1 1 calc R . .
C51 C -0.09406(18) 0.05713(13) 0.75509(11) 0.0200(5) Uani 1 1 d . . .
C52 C -0.05450(19) 0.04663(14) 0.69678(11) 0.0216(5) Uani 1 1 d . . .
H52 H 0.0081 0.0866 0.6884 0.026 Uiso 1 1 calc R . .
C53 C -0.10425(19) -0.02014(14) 0.65162(12) 0.0234(5) Uani 1 1 d . . .
H53 H -0.0763 -0.0245 0.6122 0.028 Uiso 1 1 calc R . .
C54 C -0.19522(19) -0.08168(14) 0.66262(11) 0.0228(5) Uani 1 1 d . . .
C55 C -0.23607(19) -0.07094(14) 0.72026(12) 0.0244(5) Uani 1 1 d . . .
H55 H -0.2984 -0.1112 0.7288 0.029 Uiso 1 1 calc R . .
C56 C -0.18745(19) -0.00320(14) 0.76463(12) 0.0223(5) Uani 1 1 d . . .
H56 H -0.2179 0.0028 0.8026 0.027 Uiso 1 1 calc R . .
C57 C -0.2460(2) -0.15668(15) 0.61502(13) 0.0310(6) Uani 1 1 d . . .
H5A H -0.2021 -0.1919 0.6199 0.047 Uiso 1 1 calc R . .
H5B H -0.2528 -0.1405 0.5692 0.047 Uiso 1 1 calc R . .
H5C H -0.3160 -0.1865 0.6249 0.047 Uiso 1 1 calc R . .
C101 C -0.03502(19) 0.15921(14) 1.09790(11) 0.0226(5) Uani 1 1 d . . .
C102 C -0.1446(2) 0.12391(15) 1.09007(12) 0.0260(5) Uani 1 1 d . . .
H102 H -0.1874 0.1329 1.0515 0.031 Uiso 1 1 calc R . .
C103 C -0.1921(2) 0.07619(16) 1.13745(12) 0.0290(6) Uani 1 1 d . . .
H103 H -0.2668 0.0534 1.1310 0.035 Uiso 1 1 calc R . .
C104 C -0.1323(2) 0.06080(15) 1.19450(12) 0.0265(5) Uani 1 1 d . . .
C105 C -0.0228(2) 0.09745(14) 1.20285(12) 0.0248(5) Uani 1 1 d . . .
H105 H 0.0200 0.0889 1.2415 0.030 Uiso 1 1 calc R . .
C106 C 0.02473(19) 0.14615(14) 1.15564(11) 0.0229(5) Uani 1 1 d . . .
H106 H 0.0993 0.1709 1.1629 0.027 Uiso 1 1 calc R . .
C107 C -0.1846(2) 0.00640(17) 1.24412(13) 0.0358(6) Uani 1 1 d . . .
H10A H -0.1341 0.0132 1.2855 0.054 Uiso 1 1 calc R . .
H10B H -0.2088 -0.0506 1.2258 0.054 Uiso 1 1 calc R . .
H10C H -0.2451 0.0211 1.2535 0.054 Uiso 1 1 calc R . .
C151 C 0.34810(19) 0.53747(15) 1.06834(12) 0.0249(5) Uani 1 1 d . . .
C152 C 0.4317(2) 0.52619(16) 1.11039(14) 0.0367(7) Uani 1 1 d . . .
H152 H 0.4389 0.4736 1.1112 0.044 Uiso 1 1 calc R . .
C153 C 0.5046(2) 0.59067(18) 1.15123(14) 0.0401(7) Uani 1 1 d . . .
H153 H 0.5614 0.5813 1.1794 0.048 Uiso 1 1 calc R . .
C154 C 0.4975(2) 0.66832(16) 1.15232(13) 0.0327(6) Uani 1 1 d . . .
C155 C 0.4127(2) 0.67953(16) 1.11079(14) 0.0361(6) Uani 1 1 d . . .
H155 H 0.4045 0.7318 1.1110 0.043 Uiso 1 1 calc R . .
C156 C 0.3397(2) 0.61506(16) 1.06895(13) 0.0318(6) Uani 1 1 d . . .
H156 H 0.2832 0.6243 1.0404 0.038 Uiso 1 1 calc R . .
C157 C 0.5791(2) 0.73890(19) 1.19546(16) 0.0489(8) Uani 1 1 d . . .
H15A H 0.6388 0.7222 1.2149 0.073 Uiso 1 1 calc R . .
H15B H 0.5477 0.7556 1.2312 0.073 Uiso 1 1 calc R . .
H15C H 0.6038 0.7849 1.1683 0.073 Uiso 1 1 calc R . .
C201 C 0.20084(19) 0.46363(14) 0.71733(12) 0.0237(5) Uani 1 1 d . . .
C202 C 0.20248(19) 0.54465(14) 0.71605(13) 0.0266(5) Uani 1 1 d . . .
H202 H 0.1996 0.5732 0.7557 0.032 Uiso 1 1 calc R . .
C203 C 0.2083(2) 0.58353(15) 0.65716(13) 0.0292(6) Uani 1 1 d . . .
H203 H 0.2096 0.6386 0.6573 0.035 Uiso 1 1 calc R . .
C204 C 0.2124(2) 0.54392(15) 0.59849(13) 0.0284(6) Uani 1 1 d . . .
C205 C 0.2147(2) 0.46446(15) 0.60013(13) 0.0309(6) Uani 1 1 d . . .
H205 H 0.2200 0.4369 0.5606 0.037 Uiso 1 1 calc R . .
C206 C 0.2094(2) 0.42512(15) 0.65813(12) 0.0274(6) Uani 1 1 d . . .
H206 H 0.2116 0.3710 0.6580 0.033 Uiso 1 1 calc R . .
C207 C 0.2081(2) 0.58318(17) 0.53333(13) 0.0371(7) Uani 1 1 d . . .
H20A H 0.2367 0.6427 0.5420 0.056 Uiso 1 1 calc R . .
H20B H 0.1348 0.5672 0.5105 0.056 Uiso 1 1 calc R . .
H20C H 0.2502 0.5652 0.5052 0.056 Uiso 1 1 calc R . .
C291 C -0.22027(18) 0.22939(14) 0.78680(12) 0.0226(5) Uani 1 1 d . . .
C292 C -0.20928(19) 0.21592(15) 0.85456(12) 0.0248(5) Uani 1 1 d . . .
H292 H -0.2384 0.1623 0.8679 0.030 Uiso 1 1 calc R . .
C293 C -0.1562(2) 0.28004(16) 0.90255(12) 0.0281(6) Uani 1 1 d . . .
H293 H -0.1506 0.2696 0.9483 0.034 Uiso 1 1 calc R . .
C294 C -0.11121(19) 0.35904(15) 0.88535(13) 0.0297(6) Uani 1 1 d . . .
C295 C -0.1228(2) 0.37264(15) 0.81774(13) 0.0305(6) Uani 1 1 d . . .
H295 H -0.0933 0.4263 0.8046 0.037 Uiso 1 1 calc R . .
C296 C -0.1765(2) 0.30914(14) 0.76936(13) 0.0270(5) Uani 1 1 d . . .
H296 H -0.1837 0.3201 0.7237 0.032 Uiso 1 1 calc R . .
C297 C -0.0519(2) 0.42847(17) 0.93723(15) 0.0409(7) Uani 1 1 d . . .
H29A H 0.0165 0.4586 0.9250 0.061 Uiso 1 1 calc R . .
H29B H -0.0406 0.4067 0.9807 0.061 Uiso 1 1 calc R . .
H29C H -0.0928 0.4653 0.9398 0.061 Uiso 1 1 calc R . .
C341 C -0.61216(19) -0.15889(14) 0.75748(12) 0.0253(5) Uani 1 1 d . . .
C342 C -0.5717(2) -0.16969(16) 0.82276(13) 0.0330(6) Uani 1 1 d . . .
H342 H -0.4992 -0.1426 0.8399 0.040 Uiso 1 1 calc R . .
C343 C -0.6351(2) -0.21887(18) 0.86263(14) 0.0386(7) Uani 1 1 d . . .
H343 H -0.6050 -0.2255 0.9065 0.046 Uiso 1 1 calc R . .
C344 C -0.7419(2) -0.25899(15) 0.84031(13) 0.0304(6) Uani 1 1 d . . .
C345 C -0.7829(2) -0.24680(15) 0.77611(13) 0.0301(6) Uani 1 1 d . . .
H345 H -0.8561 -0.2723 0.7599 0.036 Uiso 1 1 calc R . .
C346 C -0.7201(2) -0.19840(14) 0.73495(13) 0.0266(5) Uani 1 1 d . . .
H346 H -0.7505 -0.1920 0.6911 0.032 Uiso 1 1 calc R . .
C347 C -0.8110(3) -0.31369(18) 0.88398(15) 0.0434(7) Uani 1 1 d . . .
H34A H -0.8593 -0.3627 0.8571 0.065 Uiso 1 1 calc R . .
H34B H -0.8518 -0.2842 0.9030 0.065 Uiso 1 1 calc R . .
H34C H -0.7667 -0.3295 0.9200 0.065 Uiso 1 1 calc R . .
C391 C -0.52248(19) -0.23174(14) 0.43942(12) 0.0248(5) Uani 1 1 d . . .
C392 C -0.62984(19) -0.27526(14) 0.42539(12) 0.0255(5) Uani 1 1 d . . .
H392 H -0.6769 -0.2591 0.4481 0.031 Uiso 1 1 calc R . .
C393 C -0.6690(2) -0.34190(15) 0.37879(13) 0.0316(6) Uani 1 1 d . . .
H393 H -0.7427 -0.3708 0.3704 0.038 Uiso 1 1 calc R . .
C394 C -0.6033(2) -0.36799(17) 0.34373(14) 0.0408(7) Uani 1 1 d . . .
C395 C -0.4955(2) -0.32454(17) 0.35809(15) 0.0422(7) Uani 1 1 d . . .
H395 H -0.4486 -0.3407 0.3353 0.051 Uiso 1 1 calc R . .
C396 C -0.4557(2) -0.25808(16) 0.40514(14) 0.0346(6) Uani 1 1 d . . .
H396 H -0.3818 -0.2299 0.4143 0.042 Uiso 1 1 calc R . .
C397 C -0.6494(3) -0.4399(2) 0.29198(18) 0.0612(10) Uani 1 1 d . . .
H39A H -0.7092 -0.4806 0.3066 0.092 Uiso 1 1 calc R . .
H39B H -0.5954 -0.4645 0.2865 0.092 Uiso 1 1 calc R . .
H39C H -0.6733 -0.4213 0.2493 0.092 Uiso 1 1 calc R . .
C441 C -0.14078(18) 0.16289(14) 0.46130(11) 0.0220(5) Uani 1 1 d . . .
C442 C -0.09996(18) 0.12889(15) 0.41346(11) 0.0231(5) Uani 1 1 d . . .
H442 H -0.1182 0.0712 0.4073 0.028 Uiso 1 1 calc R . .
C443 C -0.03347(19) 0.17805(15) 0.37498(12) 0.0272(6) Uani 1 1 d . . .
H443 H -0.0068 0.1535 0.3428 0.033 Uiso 1 1 calc R . .
C444 C -0.00471(19) 0.26265(15) 0.38220(12) 0.0266(5) Uani 1 1 d . . .
C445 C -0.0430(2) 0.29666(15) 0.43125(12) 0.0279(6) Uani 1 1 d . . .
H445 H -0.0231 0.3544 0.4380 0.034 Uiso 1 1 calc R . .
C446 C -0.10918(19) 0.24823(14) 0.47019(12) 0.0252(5) Uani 1 1 d . . .
H446 H -0.1336 0.2731 0.5034 0.030 Uiso 1 1 calc R . .
C447 C 0.0687(2) 0.31545(18) 0.34020(14) 0.0390(7) Uani 1 1 d . . .
H44A H 0.0710 0.2824 0.3012 0.059 Uiso 1 1 calc R . .
H44B H 0.1396 0.3384 0.3666 0.059 Uiso 1 1 calc R . .
H44C H 0.0431 0.3599 0.3255 0.059 Uiso 1 1 calc R . .
O1R O -0.08040(16) 0.38435(12) 0.61330(10) 0.0417(5) Uiso 1 1 d . . .
H1R H -0.0343 0.3669 0.6336 0.063 Uiso 1 1 calc R . .
C1R C -0.0585(3) 0.46554(18) 0.63471(16) 0.0454(7) Uiso 1 1 d . . .
H1R1 H -0.1214 0.4812 0.6218 0.068 Uiso 1 1 calc R . .
H1R2 H -0.0007 0.5001 0.6141 0.068 Uiso 1 1 calc R . .
H1R3 H -0.0379 0.4728 0.6833 0.068 Uiso 1 1 calc R . .
C1A C 0.12002(19) 0.18608(14) 0.57985(11) 0.0269(5) Uani 1 1 d D A 1
H1A H 0.0505 0.1918 0.5846 0.032 Uiso 1 1 calc R A 1
Cl1A Cl 0.18313(5) 0.26069(4) 0.52905(3) 0.03360(17) Uani 1 1 d D A 1
Cl2A Cl 0.19841(5) 0.19886(4) 0.65979(3) 0.03089(16) Uani 1 1 d D A 1
Cl3A Cl 0.09841(6) 0.08712(4) 0.54260(3) 0.03789(18) Uani 1 1 d D A 1
C1B C 0.4058(5) 0.3737(3) 0.2339(3) 0.0342(17) Uiso 0.463(6) 1 d PD B 1
H1B H 0.3826 0.4176 0.2125 0.041 Uiso 0.463(6) 1 calc PR B 1
Cl1B Cl 0.4179(3) 0.31047(15) 0.1710(2) 0.0719(12) Uani 0.463(6) 1 d PD B 1
Cl2B Cl 0.3095(5) 0.3213(4) 0.2806(3) 0.0633(15) Uani 0.463(6) 1 d PD B 1
Cl3B Cl 0.5264(5) 0.4211(6) 0.2862(4) 0.0514(14) Uani 0.463(6) 1 d PD B 1
C1G C 0.4297(8) 0.3409(7) 0.2784(6) 0.050(4) Uiso 0.265(6) 1 d PD C 2
H1G H 0.4376 0.3065 0.3163 0.060 Uiso 0.265(6) 1 calc PR C 2
Cl1G Cl 0.3015(7) 0.3370(8) 0.2645(8) 0.061(3) Uani 0.265(6) 1 d PD C 2
Cl2G Cl 0.5224(9) 0.4377(8) 0.3013(8) 0.051(3) Uani 0.265(6) 1 d PD C 2
Cl3G Cl 0.4611(5) 0.2969(3) 0.2094(4) 0.073(2) Uani 0.265(6) 1 d PD C 2
C1C C 0.2663(3) 0.1977(2) 0.99425(16) 0.0350(15) Uani 0.767(6) 1 d PD D 1
H1C H 0.2158 0.2288 0.9928 0.042 Uiso 0.767(6) 1 calc PR D 1
Cl1C Cl 0.22460(11) 0.12370(9) 0.92604(13) 0.0487(5) Uani 0.767(6) 1 d PD D 1
Cl2C Cl 0.39397(14) 0.26628(13) 0.99079(9) 0.0586(6) Uani 0.767(6) 1 d PD D 1
Cl3C Cl 0.26826(13) 0.14803(18) 1.06949(9) 0.0680(7) Uani 0.767(6) 1 d PD D 1
C1I C 0.283(3) 0.211(2) 1.0040(18) 0.044(9) Uiso 0.131(6) 1 d PD E 2
H1I H 0.2217 0.2319 1.0002 0.053 Uiso 0.131(6) 1 calc PR E 2
Cl1I Cl 0.2326(8) 0.1257(6) 0.9493(5) 0.035(2) Uiso 0.131(6) 1 d PD E 2
Cl2I Cl 0.3736(8) 0.2876(6) 0.9728(6) 0.057(3) Uiso 0.131(6) 1 d PD E 2
Cl3I Cl 0.2978(7) 0.1929(7) 1.0821(3) 0.039(2) Uiso 0.131(6) 1 d PD E 2
C1D C -0.5088(16) -0.0115(11) 0.9651(9) 0.086(4) Uiso 0.344(4) 1 d P F -3
H1D H -0.5471 -0.0439 0.9222 0.103 Uiso 0.344(4) 1 calc PR F -3
Cl1D Cl -0.5625(5) -0.0595(4) 1.0293(3) 0.154(3) Uiso 0.344(4) 1 d P F -3
Cl2D Cl -0.3863(4) -0.0025(3) 0.9734(3) 0.0966(15) Uiso 0.344(4) 1 d P F -3
Cl3D Cl -0.5227(3) 0.0780(3) 0.96487(18) 0.0674(12) Uiso 0.344(4) 1 d P F -3
C1J C -0.489(4) 0.038(2) 1.026(2) 0.086(4) Uiso 0.150(4) 1 d PD G -4
H1J H -0.4421 0.0708 1.0673 0.103 Uiso 0.150(4) 1 d PR G -4
Cl1J Cl -0.4266(9) -0.0357(7) 1.0045(6) 0.100(4) Uiso 0.150(4) 1 d PD G -4
Cl2J Cl -0.3542(5) 0.0156(4) 0.9535(3) 0.044(2) Uiso 0.150(4) 1 d PD G -4
Cl3J Cl -0.4952(6) 0.1092(6) 0.9636(3) 0.056(2) Uiso 0.150(4) 1 d PD G -4
C1H C 0.4123(13) 0.3543(11) 0.3117(7) 0.014(5) Uiso 0.100(3) 1 d PD H -5
H1H H 0.4330 0.3047 0.3203 0.017 Uiso 0.100(3) 1 calc PR H -5
Cl1H Cl 0.3157(12) 0.3286(12) 0.2430(8) 0.066(7) Uiso 0.100(3) 1 d PD H -5
Cl2H Cl 0.525(2) 0.431(3) 0.295(2) 0.085(19) Uiso 0.100(3) 1 d PD H -5
Cl3H Cl 0.3767(6) 0.3822(4) 0.3845(3) 0.039(3) Uiso 0.100(3) 1 d PD H -5
C1E C 0.5465(11) 0.5499(8) 0.5016(9) 0.047(7) Uiso 0.141(2) 1 d PD I -6
H1E H 0.5567 0.5558 0.4542 0.056 Uiso 0.141(2) 1 calc PR I -6
Cl1E Cl 0.6309(6) 0.6318(4) 0.5501(4) 0.070(2) Uiso 0.141(2) 1 d PD I -6
Cl2E Cl 0.4216(5) 0.5407(4) 0.5079(4) 0.057(2) Uiso 0.141(2) 1 d PD I -6
Cl3E Cl 0.5771(6) 0.4621(4) 0.5311(5) 0.073(3) Uiso 0.141(2) 1 d PD I -6
C1F C 0.4722(3) 0.4606(3) 0.4992(2) 0.24(3) Uiso 0.219(3) 1 d PD J -7
H1FA H 0.4837 0.4131 0.5220 0.289 Uiso 0.219(3) 1 calc PR J -7
Cl1F Cl 0.3479(3) 0.4277(2) 0.44725(19) 0.0657(15) Uiso 0.219(3) 1 d PD J -7
Cl2F Cl 0.5731(3) 0.5009(4) 0.4515(3) 0.105(2) Uiso 0.219(3) 1 d PD J -7
Cl3F Cl 0.4765(4) 0.5370(3) 0.56029(18) 0.0658(15) Uiso 0.219(3) 1 d PD J -7

loop_
_atom_site_aniso_label
_atom_site_aniso_U_11
_atom_site_aniso_U_22
_atom_site_aniso_U_33
_atom_site_aniso_U_23
_atom_site_aniso_U_13
_atom_site_aniso_U_12
C1 0.0250(13) 0.0214(12) 0.0181(12) 0.0007(9) 0.0020(10) 0.0057(11)
N2 0.0233(10) 0.0200(10) 0.0188(10) 0.0027(8) 0.0029(8) 0.0051(9)
C3 0.0214(12) 0.0205(12) 0.0180(12) 0.0029(9) 0.0048(9) 0.0060(10)
C4 0.0231(12) 0.0197(12) 0.0179(12) 0.0032(9) 0.0042(9) 0.0067(10)
C5 0.0217(12) 0.0198(12) 0.0201(12) 0.0021(9) 0.0037(9) 0.0079(10)
C6 0.0215(12) 0.0204(12) 0.0188(12) 0.0012(9) 0.0018(9) 0.0078(10)
C7 0.0271(13) 0.0208(12) 0.0210(13) 0.0024(10) 0.0022(10) 0.0086(11)
C8 0.0280(13) 0.0243(13) 0.0224(13) 0.0082(10) 0.0058(10) 0.0107(11)
C9 0.0213(12) 0.0230(12) 0.0195(12) 0.0055(10) 0.0028(9) 0.0081(10)
C10 0.0242(12) 0.0245(13) 0.0201(12) 0.0045(10) 0.0017(10) 0.0097(11)
C11 0.0257(13) 0.0239(13) 0.0204(12) 0.0033(10) 0.0022(10) 0.0095(11)
C12 0.0315(14) 0.0274(14) 0.0196(12) 0.0025(10) 0.0052(10) 0.0118(12)
C13 0.0317(14) 0.0290(14) 0.0190(12) -0.0022(10) -0.0002(10) 0.0106(12)
C14 0.0251(13) 0.0251(13) 0.0224(13) 0.0014(10) 0.0005(10) 0.0103(11)
C15 0.0222(12) 0.0210(12) 0.0240(13) -0.0001(10) 0.0011(10) 0.0069(11)
C16 0.0223(12) 0.0232(12) 0.0242(13) -0.0005(10) 0.0007(10) 0.0061(11)
C17 0.0259(13) 0.0238(13) 0.0279(14) -0.0024(11) 0.0011(11) 0.0030(11)
C18 0.0243(13) 0.0204(12) 0.0294(14) 0.0037(10) 0.0032(10) 0.0004(11)
C19 0.0248(13) 0.0205(12) 0.0243(13) 0.0034(10) 0.0041(10) 0.0034(11)
C20 0.0230(12) 0.0221(12) 0.0210(12) 0.0027(10) 0.0015(10) 0.0050(11)
C21 0.0252(12) 0.0235(12) 0.0158(12) 0.0018(9) 0.0006(9) 0.0073(11)
N22 0.0246(10) 0.0180(10) 0.0169(10) 0.0032(8) 0.0016(8) 0.0044(9)
N23 0.0268(11) 0.0212(10) 0.0205(10) 0.0018(8) 0.0008(8) 0.0066(9)
N24 0.0257(11) 0.0203(10) 0.0209(11) 0.0020(8) 0.0018(8) 0.0020(9)
C25 0.0215(12) 0.0178(11) 0.0203(12) 0.0041(9) 0.0028(9) 0.0057(10)
N26 0.0218(10) 0.0191(10) 0.0189(10) 0.0031(8) 0.0022(8) 0.0063(8)
C27 0.0245(12) 0.0174(11) 0.0172(12) 0.0043(9) 0.0030(9) 0.0065(10)
C28 0.0230(12) 0.0165(11) 0.0199(12) 0.0026(9) 0.0019(9) 0.0064(10)
C29 0.0246(13) 0.0217(12) 0.0182(12) 0.0021(9) 0.0021(10) 0.0099(11)
C30 0.0234(12) 0.0222(12) 0.0191(12) -0.0019(10) 0.0013(10) 0.0081(11)
C31 0.0256(13) 0.0292(14) 0.0270(14) -0.0045(11) 0.0061(11) 0.0086(12)
C32 0.0251(13) 0.0348(15) 0.0285(14) -0.0006(11) 0.0096(11) 0.0069(12)
C33 0.0202(12) 0.0281(13) 0.0231(13) 0.0027(10) 0.0041(10) 0.0065(11)
C34 0.0198(12) 0.0258(13) 0.0254(13) 0.0017(10) 0.0023(10) 0.0049(11)
C35 0.0211(12) 0.0251(13) 0.0244(13) 0.0021(10) 0.0029(10) 0.0055(11)
C36 0.0315(14) 0.0207(13) 0.0306(14) 0.0043(11) 0.0091(11) 0.0041(11)
C37 0.0300(14) 0.0228(13) 0.0311(14) 0.0003(11) 0.0050(11) 0.0072(11)
C38 0.0217(12) 0.0243(13) 0.0248(13) -0.0012(10) 0.0020(10) 0.0064(11)
C39 0.0212(12) 0.0258(13) 0.0254(13) -0.0025(10) 0.0017(10) 0.0077(11)
C40 0.0206(12) 0.0226(12) 0.0217(12) -0.0023(10) 0.0005(10) 0.0073(10)
C41 0.0214(12) 0.0280(13) 0.0205(12) -0.0007(10) 0.0011(10) 0.0054(11)
C42 0.0244(13) 0.0277(13) 0.0194(12) 0.0028(10) 0.0026(10) 0.0080(11)
C43 0.0226(12) 0.0255(13) 0.0195(12) 0.0043(10) 0.0036(10) 0.0091(11)
C44 0.0207(12) 0.0206(12) 0.0189(12) 0.0033(9) 0.0028(9) 0.0083(10)
C45 0.0196(12) 0.0175(11) 0.0220(12) 0.0022(9) 0.0018(9) 0.0036(10)
N46 0.0223(10) 0.0232(10) 0.0183(10) -0.0001(8) 0.0056(8) 0.0051(9)
N47 0.0230(10) 0.0213(10) 0.0220(11) -0.0005(8) 0.0031(8) 0.0053(9)
N48 0.0262(11) 0.0211(10) 0.0170(10) -0.0002(8) 0.0023(8) 0.0046(9)
C51 0.0240(12) 0.0188(12) 0.0183(12) 0.0052(9) 0.0016(9) 0.0091(10)
C52 0.0232(12) 0.0198(12) 0.0209(12) 0.0054(9) 0.0018(10) 0.0064(10)
C53 0.0297(13) 0.0234(12) 0.0183(12) 0.0023(10) 0.0030(10) 0.0109(11)
C54 0.0261(13) 0.0202(12) 0.0221(12) 0.0029(10) -0.0008(10) 0.0099(11)
C55 0.0235(13) 0.0199(12) 0.0281(13) 0.0055(10) 0.0024(10) 0.0054(10)
C56 0.0243(13) 0.0228(12) 0.0209(12) 0.0045(10) 0.0057(10) 0.0085(11)
C57 0.0306(14) 0.0277(14) 0.0311(15) -0.0042(11) 0.0009(11) 0.0072(12)
C101 0.0301(13) 0.0196(12) 0.0191(12) 0.0014(9) 0.0056(10) 0.0088(11)
C102 0.0285(13) 0.0305(14) 0.0204(13) 0.0058(10) 0.0037(10) 0.0118(12)
C103 0.0248(13) 0.0327(14) 0.0275(14) 0.0003(11) 0.0065(11) 0.0062(12)
C104 0.0334(14) 0.0268(13) 0.0215(13) 0.0041(10) 0.0092(11) 0.0107(12)
C105 0.0322(14) 0.0237(13) 0.0191(12) 0.0014(10) 0.0023(10) 0.0111(11)
C106 0.0238(12) 0.0240(12) 0.0205(12) 0.0003(10) 0.0037(10) 0.0077(11)
C107 0.0342(15) 0.0409(16) 0.0299(15) 0.0080(12) 0.0094(12) 0.0070(13)
C151 0.0231(13) 0.0277(13) 0.0214(13) -0.0008(10) 0.0029(10) 0.0059(11)
C152 0.0418(16) 0.0294(14) 0.0363(16) -0.0002(12) -0.0059(13) 0.0142(13)
C153 0.0345(16) 0.0445(17) 0.0362(16) -0.0003(13) -0.0092(12) 0.0134(14)
C154 0.0266(14) 0.0360(15) 0.0283(14) -0.0068(12) 0.0018(11) 0.0025(12)
C155 0.0363(15) 0.0281(14) 0.0409(17) -0.0056(12) 0.0005(13) 0.0098(13)
C156 0.0275(14) 0.0333(14) 0.0327(15) -0.0040(11) -0.0017(11) 0.0109(12)
C157 0.0437(18) 0.0422(17) 0.0443(19) -0.0137(14) -0.0072(14) -0.0004(15)
C201 0.0214(12) 0.0212(12) 0.0229(13) 0.0031(10) 0.0023(10) 0.0003(10)
C202 0.0256(13) 0.0232(13) 0.0266(13) 0.0033(10) 0.0036(10) 0.0025(11)
C203 0.0300(14) 0.0212(13) 0.0339(15) 0.0053(11) 0.0046(11) 0.0054(11)
C204 0.0252(13) 0.0266(13) 0.0294(14) 0.0073(11) 0.0043(11) 0.0030(11)
C205 0.0363(15) 0.0261(13) 0.0274(14) 0.0021(11) 0.0078(11) 0.0052(12)
C206 0.0309(14) 0.0194(12) 0.0279(14) 0.0040(10) 0.0052(11) 0.0027(11)
C207 0.0465(17) 0.0370(15) 0.0281(15) 0.0116(12) 0.0073(12) 0.0131(14)
C291 0.0207(12) 0.0239(12) 0.0218(12) -0.0030(10) 0.0027(10) 0.0064(10)
C292 0.0242(13) 0.0275(13) 0.0236(13) 0.0017(10) 0.0053(10) 0.0091(11)
C293 0.0298(14) 0.0367(15) 0.0208(13) -0.0039(11) 0.0018(10) 0.0165(12)
C294 0.0240(13) 0.0323(14) 0.0313(15) -0.0094(11) 0.0001(11) 0.0102(12)
C295 0.0322(14) 0.0193(12) 0.0369(15) -0.0038(11) 0.0038(12) 0.0055(11)
C296 0.0300(14) 0.0262(13) 0.0254(13) 0.0007(11) 0.0045(11) 0.0102(12)
C297 0.0366(16) 0.0384(16) 0.0430(17) -0.0180(13) -0.0043(13) 0.0126(14)
C341 0.0267(13) 0.0231(13) 0.0258(13) 0.0025(10) 0.0079(10) 0.0061(11)
C342 0.0286(14) 0.0367(15) 0.0297(15) 0.0069(12) 0.0047(11) 0.0052(12)
C343 0.0437(17) 0.0485(18) 0.0267(15) 0.0104(13) 0.0072(13) 0.0183(15)
C344 0.0363(15) 0.0253(13) 0.0356(15) 0.0089(11) 0.0169(12) 0.0131(12)
C345 0.0256(13) 0.0255(13) 0.0398(16) 0.0031(11) 0.0108(12) 0.0070(11)
C346 0.0299(14) 0.0237(13) 0.0262(13) 0.0033(10) 0.0056(11) 0.0082(11)
C347 0.0514(19) 0.0399(17) 0.0489(19) 0.0176(14) 0.0245(15) 0.0205(15)
C391 0.0277(13) 0.0215(12) 0.0233(13) -0.0006(10) 0.0041(10) 0.0060(11)
C392 0.0265(13) 0.0254(13) 0.0239(13) 0.0027(10) 0.0042(10) 0.0076(11)
C393 0.0320(14) 0.0278(14) 0.0287(14) 0.0010(11) 0.0006(11) 0.0034(12)
C394 0.0496(18) 0.0307(15) 0.0347(16) -0.0092(12) 0.0067(14) 0.0044(14)
C395 0.0439(18) 0.0380(16) 0.0447(18) -0.0096(14) 0.0170(14) 0.0105(14)
C396 0.0287(14) 0.0287(14) 0.0429(17) -0.0053(12) 0.0104(12) 0.0033(12)
C397 0.069(2) 0.050(2) 0.053(2) -0.0232(17) 0.0108(18) 0.0050(18)
C441 0.0226(12) 0.0250(13) 0.0162(12) 0.0027(10) -0.0005(9) 0.0067(11)
C442 0.0243(13) 0.0252(13) 0.0190(12) 0.0016(10) 0.0004(10) 0.0086(11)
C443 0.0273(13) 0.0352(15) 0.0199(13) 0.0017(11) 0.0037(10) 0.0117(12)
C444 0.0254(13) 0.0310(14) 0.0235(13) 0.0072(11) 0.0046(10) 0.0089(11)
C445 0.0300(14) 0.0240(13) 0.0292(14) 0.0074(11) 0.0054(11) 0.0076(11)
C446 0.0292(13) 0.0275(13) 0.0199(12) 0.0034(10) 0.0030(10) 0.0113(11)
C447 0.0358(16) 0.0430(17) 0.0382(16) 0.0102(13) 0.0134(13) 0.0093(14)
C1A 0.0262(13) 0.0275(13) 0.0251(13) -0.0021(10) 0.0021(10) 0.0078(11)
Cl1A 0.0420(4) 0.0305(3) 0.0274(3) 0.0048(3) 0.0047(3) 0.0111(3)
Cl2A 0.0282(3) 0.0360(4) 0.0247(3) 0.0034(3) 0.0024(3) 0.0065(3)
Cl3A 0.0487(4) 0.0264(3) 0.0344(4) -0.0011(3) 0.0052(3) 0.0077(3)
Cl1B 0.092(2) 0.0480(13) 0.084(3) -0.0090(12) 0.0378(19) 0.0253(13)
Cl2B 0.044(2) 0.081(3) 0.064(3) 0.0299(16) 0.030(2) 0.0087(16)
Cl3B 0.0283(18) 0.064(3) 0.063(3) 0.023(2) 0.0107(15) 0.0134(19)
Cl1G 0.023(2) 0.063(5) 0.088(8) 0.002(5) -0.009(4) 0.011(3)
Cl2G 0.025(3) 0.046(4) 0.077(6) -0.003(3) 0.005(3) 0.007(2)
Cl3G 0.080(4) 0.049(2) 0.086(4) -0.010(2) 0.038(3) 0.007(2)
C1C 0.022(2) 0.035(3) 0.041(3) 0.003(2) 0.0016(19) 0.003(2)
Cl1C 0.0335(6) 0.0464(7) 0.0626(12) -0.0157(8) -0.0014(7) 0.0140(5)
Cl2C 0.0402(8) 0.0568(10) 0.0598(9) -0.0033(8) 0.0181(7) -0.0133(7)
Cl3C 0.0516(8) 0.0770(17) 0.0688(10) 0.0377(10) 0.0103(7) 0.0099(9)

loop_
_atom_type_symbol
_atom_type_description
_atom_type_scat_dispersion_real
_atom_type_scat_dispersion_imag
_atom_type_scat_source
C C 0.0033 0.0016 'International Tables Vol C Tables 4.2.6.8 and 6.1.1.4'
H H 0.0000 0.0000 'International Tables Vol C Tables 4.2.6.8 and 6.1.1.4'
N N 0.0061 0.0033 'International Tables Vol C Tables 4.2.6.8 and 6.1.1.4'
Cl Cl 0.1484 0.1585 'International Tables Vol C Tables 4.2.6.8 and 6.1.1.4'
O O 0.0106 0.0060 'International Tables Vol C Tables 4.2.6.8 and 6.1.1.4'

loop_
_geom_angle_atom_site_label_1
_geom_angle_atom_site_label_2
_geom_angle_atom_site_label_3
_geom_angle
C21 C1 C20 130.4(2)
C21 C1 N2 109.8(2)
C20 C1 N2 119.8(2)
C3 N2 C1 106.18(19)
N2 C3 C4 112.5(2)
N2 C3 C27 119.4(2)
C4 C3 C27 128.0(2)
C21 C4 C5 129.4(2)
C21 C4 C3 103.75(19)
C5 C4 C3 126.8(2)
C6 C5 C4 120.5(2)
C6 C5 C51 119.1(2)
C4 C5 C51 120.3(2)
N22 C6 C5 124.3(2)
N22 C6 C7 105.36(19)
C5 C6 C7 130.1(2)
C8 C7 C6 108.9(2)
C8 C7 H7 125.5
C6 C7 H7 125.5
C7 C8 C9 108.6(2)
C7 C8 H8 125.7
C9 C8 H8 125.7
N22 C9 C10 126.2(2)
N22 C9 C8 106.0(2)
C10 C9 C8 127.8(2)
C9 C10 C11 126.1(2)
C9 C10 C101 113.7(2)
C11 C10 C101 120.2(2)
N23 C11 C10 125.8(2)
N23 C11 C12 110.2(2)
C10 C11 C12 123.9(2)
C13 C12 C11 107.5(2)
C13 C12 H12 126.2
C11 C12 H12 126.2
C12 C13 C14 106.5(2)
C12 C13 H13 126.8
C14 C13 H13 126.8
N23 C14 C15 126.7(2)
N23 C14 C13 110.3(2)
C15 C14 C13 122.9(2)
C14 C15 C16 125.0(2)
C14 C15 C151 119.3(2)
C16 C15 C151 115.7(2)
N24 C16 C15 125.0(2)
N24 C16 C17 106.4(2)
C15 C16 C17 128.5(2)
C18 C17 C16 108.4(2)
C18 C17 H17 125.8
C16 C17 H17 125.8
C17 C18 C19 108.5(2)
C17 C18 H18 125.7
C19 C18 H18 125.7
N24 C19 C20 125.2(2)
N24 C19 C18 105.8(2)
C20 C19 C18 129.0(2)
C19 C20 C1 122.7(2)
C19 C20 C201 119.2(2)
C1 C20 C201 118.0(2)
C4 C21 C1 107.8(2)
C4 C21 H21 126.1
C1 C21 H21 126.1
C9 N22 C6 110.97(19)
C9 N22 H22 124.5
C6 N22 H22 124.5
C11 N23 C14 105.41(19)
C16 N24 C19 110.8(2)
C16 N24 H24 124.6
C19 N24 H24 124.6
C45 C25 N26 110.46(19)
C45 C25 C44 130.1(2)
N26 C25 C44 119.4(2)
C27 N26 C25 105.55(19)
N26 C27 C28 112.7(2)
N26 C27 C3 118.3(2)
C28 C27 C3 128.8(2)
C45 C28 C29 128.6(2)
C45 C28 C27 103.7(2)
C29 C28 C27 127.7(2)
C30 C29 C28 120.8(2)
C30 C29 C291 118.9(2)
C28 C29 C291 120.3(2)
N46 C30 C29 124.9(2)
N46 C30 C31 105.1(2)
C29 C30 C31 129.8(2)
C32 C31 C30 108.8(2)
C32 C31 H31 125.6
C30 C31 H31 125.6
C31 C32 C33 108.2(2)
C31 C32 H32 125.9
C33 C32 H32 125.9
N46 C33 C34 124.5(2)
N46 C33 C32 106.4(2)
C34 C33 C32 129.1(2)
C33 C34 C35 124.2(2)
C33 C34 C341 117.2(2)
C35 C34 C341 118.6(2)
N47 C35 C34 126.6(2)
N47 C35 C36 110.9(2)
C34 C35 C36 122.5(2)
C37 C36 C35 107.0(2)
C37 C36 H36 126.5
C35 C36 H36 126.5
C36 C37 C38 106.6(2)
C36 C37 H37 126.7
C38 C37 H37 126.7
N47 C38 C39 126.6(2)
N47 C38 C37 110.4(2)
C39 C38 C37 122.9(2)
C40 C39 C38 124.9(2)
C40 C39 C391 116.8(2)
C38 C39 C391 118.3(2)
N48 C40 C39 124.9(2)
N48 C40 C41 106.0(2)
C39 C40 C41 129.1(2)
C42 C41 C40 108.3(2)
C42 C41 H41 125.8
C40 C41 H41 125.8
C41 C42 C43 108.4(2)
C41 C42 H42 125.8
C43 C42 H42 125.8
N48 C43 C44 123.7(2)
N48 C43 C42 106.1(2)
C44 C43 C42 130.1(2)
C43 C44 C25 121.1(2)
C43 C44 C441 119.8(2)
C25 C44 C441 119.2(2)
C28 C45 C25 107.5(2)
C28 C45 H45 126.2
C25 C45 H45 126.2
C33 N46 C30 111.4(2)
C33 N46 H46 124.3
C30 N46 H46 124.3
C35 N47 C38 104.90(19)
C40 N48 C43 111.0(2)
C40 N48 H48 124.5
C43 N48 H48 124.5
C56 C51 C52 116.8(2)
C56 C51 C5 123.5(2)
C52 C51 C5 119.7(2)
C53 C52 C51 121.6(2)
C53 C52 H52 119.2
C51 C52 H52 119.2
C52 C53 C54 121.3(2)
C52 C53 H53 119.4
C54 C53 H53 119.4
C53 C54 C55 117.3(2)
C53 C54 C57 121.1(2)
C55 C54 C57 121.6(2)
C56 C55 C54 121.3(2)
C56 C55 H55 119.4
C54 C55 H55 119.4
C55 C56 C51 121.6(2)
C55 C56 H56 119.2
C51 C56 H56 119.2
C54 C57 H5A 109.5
C54 C57 H5B 109.5
H5A C57 H5B 109.5
C54 C57 H5C 109.5
H5A C57 H5C 109.5
H5B C57 H5C 109.5
C106 C101 C102 117.7(2)
C106 C101 C10 122.6(2)
C102 C101 C10 119.5(2)
C103 C102 C101 121.2(2)
C103 C102 H102 119.4
C101 C102 H102 119.4
C102 C103 C104 121.3(2)
C102 C103 H103 119.4
C104 C103 H103 119.4
C103 C104 C105 117.4(2)
C103 C104 C107 120.7(2)
C105 C104 C107 121.9(2)
C106 C105 C104 121.3(2)
C106 C105 H105 119.4
C104 C105 H105 119.4
C105 C106 C101 121.1(2)
C105 C106 H106 119.5
C101 C106 H106 119.5
C104 C107 H10A 109.5
C104 C107 H10B 109.5
H10A C107 H10B 109.5
C104 C107 H10C 109.5
H10A C107 H10C 109.5
H10B C107 H10C 109.5
C152 C151 C156 118.0(2)
C152 C151 C15 121.2(2)
C156 C151 C15 120.7(2)
C153 C152 C151 120.7(2)
C153 C152 H152 119.6
C151 C152 H152 119.6
C154 C153 C152 122.1(3)
C154 C153 H153 119.0
C152 C153 H153 119.0
C153 C154 C155 117.3(2)
C153 C154 C157 121.8(3)
C155 C154 C157 120.9(3)
C156 C155 C154 120.9(2)
C156 C155 H155 119.6
C154 C155 H155 119.6
C151 C156 C155 121.0(2)
C151 C156 H156 119.5
C155 C156 H156 119.5
C154 C157 H15A 109.5
C154 C157 H15B 109.5
H15A C157 H15B 109.5
C154 C157 H15C 109.5
H15A C157 H15C 109.5
H15B C157 H15C 109.5
C202 C201 C206 117.6(2)
C202 C201 C20 122.3(2)
C206 C201 C20 120.0(2)
C203 C202 C201 120.5(2)
C203 C202 H202 119.8
C201 C202 H202 119.8
C204 C203 C202 121.5(2)
C204 C203 H203 119.3
C202 C203 H203 119.3
C203 C204 C205 118.2(2)
C203 C204 C207 121.4(2)
C205 C204 C207 120.3(2)
C206 C205 C204 121.0(2)
C206 C205 H205 119.5
C204 C205 H205 119.5
C205 C206 C201 121.1(2)
C205 C206 H206 119.4
C201 C206 H206 119.4
C204 C207 H20A 109.5
C204 C207 H20B 109.5
H20A C207 H20B 109.5
C204 C207 H20C 109.5
H20A C207 H20C 109.5
H20B C207 H20C 109.5
C296 C291 C292 117.8(2)
C296 C291 C29 120.2(2)
C292 C291 C29 122.0(2)
C293 C292 C291 120.7(2)
C293 C292 H292 119.7
C291 C292 H292 119.7
C294 C293 C292 121.6(2)
C294 C293 H293 119.2
C292 C293 H293 119.2
C293 C294 C295 117.7(2)
C293 C294 C297 121.7(2)
C295 C294 C297 120.5(2)
C296 C295 C294 121.2(2)
C296 C295 H295 119.4
C294 C295 H295 119.4
C295 C296 C291 121.0(2)
C295 C296 H296 119.5
C291 C296 H296 119.5
C294 C297 H29A 109.5
C294 C297 H29B 109.5
H29A C297 H29B 109.5
C294 C297 H29C 109.5
H29A C297 H29C 109.5
H29B C297 H29C 109.5
C342 C341 C346 117.3(2)
C342 C341 C34 121.3(2)
C346 C341 C34 121.4(2)
C343 C342 C341 121.3(3)
C343 C342 H342 119.4
C341 C342 H342 119.4
C342 C343 C344 121.7(3)
C342 C343 H343 119.2
C344 C343 H343 119.2
C343 C344 C345 117.2(2)
C343 C344 C347 121.5(3)
C345 C344 C347 121.3(3)
C346 C345 C344 121.9(2)
C346 C345 H345 119.0
C344 C345 H345 119.0
C345 C346 C341 120.6(2)
C345 C346 H346 119.7
C341 C346 H346 119.7
C344 C347 H34A 109.5
C344 C347 H34B 109.5
H34A C347 H34B 109.5
C344 C347 H34C 109.5
H34A C347 H34C 109.5
H34B C347 H34C 109.5
C392 C391 C396 117.7(2)
C392 C391 C39 121.5(2)
C396 C391 C39 120.7(2)
C393 C392 C391 120.8(2)
C393 C392 H392 119.6
C391 C392 H392 119.6
C392 C393 C394 121.9(3)
C392 C393 H393 119.0
C394 C393 H393 119.0
C395 C394 C393 117.2(2)
C395 C394 C397 122.4(3)
C393 C394 C397 120.4(3)
C396 C395 C394 121.1(3)
C396 C395 H395 119.4
C394 C395 H395 119.4
C395 C396 C391 121.2(2)
C395 C396 H396 119.4
C391 C396 H396 119.4
C394 C397 H39A 109.5
C394 C397 H39B 109.5
H39A C397 H39B 109.5
C394 C397 H39C 109.5
H39A C397 H39C 109.5
H39B C397 H39C 109.5
C442 C441 C446 117.7(2)
C442 C441 C44 122.5(2)
C446 C441 C44 119.8(2)
C443 C442 C441 120.8(2)
C443 C442 H442 119.6
C441 C442 H442 119.6
C442 C443 C444 121.6(2)
C442 C443 H443 119.2
C444 C443 H443 119.2
C443 C444 C445 117.6(2)
C443 C444 C447 120.9(2)
C445 C444 C447 121.5(2)
C446 C445 C444 121.4(2)
C446 C445 H445 119.3
C444 C445 H445 119.3
C445 C446 C441 120.8(2)
C445 C446 H446 119.6
C441 C446 H446 119.6
C444 C447 H44A 109.5
C444 C447 H44B 109.5
H44A C447 H44B 109.5
C444 C447 H44C 109.5
H44A C447 H44C 109.5
H44B C447 H44C 109.5
C1R O1R H1R 109.5
O1R C1R H1R1 109.5
O1R C1R H1R2 109.5
H1R1 C1R H1R2 109.5
O1R C1R H1R3 109.5
H1R1 C1R H1R3 109.5
H1R2 C1R H1R3 109.5
Cl1A C1A Cl2A 110.29(13)
Cl1A C1A Cl3A 109.76(13)
Cl2A C1A Cl3A 109.43(13)
Cl1A C1A H1A 109.1
Cl2A C1A H1A 109.1
Cl3A C1A H1A 109.1
Cl1B C1B Cl3B 111.6(4)
Cl1B C1B Cl2B 111.9(4)
Cl3B C1B Cl2B 110.4(5)
Cl1B C1B H1B 107.6
Cl3B C1B H1B 107.6
Cl2B C1B H1B 107.6
Cl1G C1G Cl2G 115.4(8)
Cl1G C1G Cl3G 111.2(9)
Cl2G C1G Cl3G 109.4(8)
Cl1G C1G H1G 106.8
Cl2G C1G H1G 106.8
Cl3G C1G H1G 106.8
Cl1C C1C Cl2C 110.2(2)
Cl1C C1C Cl3C 109.1(2)
Cl2C C1C Cl3C 109.79(19)
Cl1C C1C H1C 109.2
Cl2C C1C H1C 109.2
Cl3C C1C H1C 109.2
Cl3I C1I Cl1I 115(2)
Cl3I C1I Cl2I 122(2)
Cl1I C1I Cl2I 111(2)
Cl3I C1I H1I 101.6
Cl1I C1I H1I 101.6
Cl2I C1I H1I 101.6
Cl2D C1D Cl3D 110.3(12)
Cl2D C1D Cl1D 110.5(10)
Cl3D C1D Cl1D 108.1(11)
Cl2D C1D H1D 109.3
Cl3D C1D H1D 109.3
Cl1D C1D H1D 109.3
Cl3J C1J Cl1J 114(2)
Cl3J C1J H1J 106.5
Cl1J C1J H1J 105.9
Cl2J Cl1J C1J 99.6(14)
Cl1H C1H Cl3H 115.8(10)
Cl1H C1H Cl2H 110.6(14)
Cl3H C1H Cl2H 110.0(18)
Cl1H C1H H1H 106.6
Cl3H C1H H1H 106.6
Cl2H C1H H1H 106.6
Cl2E C1E Cl1E 110.2(9)
Cl2E C1E Cl3E 110.4(9)
Cl1E C1E Cl3E 106.7(9)
Cl2E C1E H1E 109.8
Cl1E C1E H1E 109.8
Cl3E C1E H1E 109.8
Cl1F C1F Cl2F 110.26(16)
Cl1F C1F Cl3F 109.66(16)
Cl2F C1F Cl3F 109.41(15)
Cl1F C1F H1FA 109.2
Cl2F C1F H1FA 109.2
Cl3F C1F H1FA 109.2

loop_
_geom_bond_atom_site_label_1
_geom_bond_atom_site_label_2
_geom_bond_distance
C1 C21 1.407(3)
C1 C20 1.411(3)
C1 N2 1.416(3)
N2 C3 1.313(3)
C3 C4 1.467(3)
C3 C27 1.476(3)
C4 C21 1.403(3)
C4 C5 1.426(3)
C5 C6 1.403(3)
C5 C51 1.482(3)
C6 N22 1.387(3)
C6 C7 1.425(3)
C7 C8 1.354(3)
C7 H7 0.9500
C8 C9 1.427(3)
C8 H8 0.9500
C9 N22 1.371(3)
C9 C10 1.404(3)
C10 C11 1.412(3)
C10 C101 1.500(3)
C11 N23 1.375(3)
C11 C12 1.449(3)
C12 C13 1.346(4)
C12 H12 0.9500
C13 C14 1.455(3)
C13 H13 0.9500
C14 N23 1.384(3)
C14 C15 1.405(4)
C15 C16 1.413(3)
C15 C151 1.501(3)
C16 N24 1.364(3)
C16 C17 1.420(4)
C17 C18 1.364(3)
C17 H17 0.9500
C18 C19 1.418(3)
C18 H18 0.9500
C19 N24 1.385(3)
C19 C20 1.406(3)
C20 C201 1.482(3)
C21 H21 0.9500
N22 H22 0.8800
N24 H24 0.8800
C25 C45 1.401(3)
C25 N26 1.411(3)
C25 C44 1.416(3)
N26 C27 1.314(3)
C27 C28 1.466(3)
C28 C45 1.398(3)
C28 C29 1.427(3)
C29 C30 1.404(3)
C29 C291 1.486(3)
C30 N46 1.387(3)
C30 C31 1.428(3)
C31 C32 1.366(4)
C31 H31 0.9500
C32 C33 1.424(3)
C32 H32 0.9500
C33 N46 1.361(3)
C33 C34 1.405(3)
C34 C35 1.418(3)
C34 C341 1.494(3)
C35 N47 1.371(3)
C35 C36 1.448(3)
C36 C37 1.339(4)
C36 H36 0.9500
C37 C38 1.457(3)
C37 H37 0.9500
C38 N47 1.378(3)
C38 C39 1.412(3)
C39 C40 1.405(4)
C39 C391 1.485(3)
C40 N48 1.369(3)
C40 C41 1.428(3)
C41 C42 1.364(3)
C41 H41 0.9500
C42 C43 1.420(3)
C42 H42 0.9500
C43 N48 1.376(3)
C43 C44 1.415(3)
C44 C441 1.488(3)
C45 H45 0.9500
N46 H46 0.8800
N48 H48 0.8800
C51 C56 1.404(3)
C51 C52 1.407(3)
C52 C53 1.378(3)
C52 H52 0.9500
C53 C54 1.401(4)
C53 H53 0.9500
C54 C55 1.406(3)
C54 C57 1.504(3)
C55 C56 1.378(3)
C55 H55 0.9500
C56 H56 0.9500
C57 H5A 0.9800
C57 H5B 0.9800
C57 H5C 0.9800
C101 C106 1.391(3)
C101 C102 1.398(3)
C102 C103 1.384(4)
C102 H102 0.9500
C103 C104 1.396(3)
C103 H103 0.9500
C104 C105 1.398(4)
C104 C107 1.500(4)
C105 C106 1.389(3)
C105 H105 0.9500
C106 H106 0.9500
C107 H10A 0.9800
C107 H10B 0.9800
C107 H10C 0.9800
C151 C152 1.385(3)
C151 C156 1.388(3)
C152 C153 1.383(4)
C152 H152 0.9500
C153 C154 1.382(4)
C153 H153 0.9500
C154 C155 1.393(4)
C154 C157 1.508(4)
C155 C156 1.393(4)
C155 H155 0.9500
C156 H156 0.9500
C157 H15A 0.9800
C157 H15B 0.9800
C157 H15C 0.9800
C201 C202 1.400(3)
C201 C206 1.403(3)
C202 C203 1.390(3)
C202 H202 0.9500
C203 C204 1.381(4)
C203 H203 0.9500
C204 C205 1.391(3)
C204 C207 1.508(3)
C205 C206 1.378(3)
C205 H205 0.9500
C206 H206 0.9500
C207 H20A 0.9800
C207 H20B 0.9800
C207 H20C 0.9800
C291 C296 1.397(3)
C291 C292 1.398(3)
C292 C293 1.388(3)
C292 H292 0.9500
C293 C294 1.387(4)
C293 H293 0.9500
C294 C295 1.396(4)
C294 C297 1.506(4)
C295 C296 1.388(3)
C295 H295 0.9500
C296 H296 0.9500
C297 H29A 0.9800
C297 H29B 0.9800
C297 H29C 0.9800
C341 C342 1.400(3)
C341 C346 1.400(3)
C342 C343 1.379(4)
C342 H342 0.9500
C343 C344 1.389(4)
C343 H343 0.9500
C344 C345 1.390(4)
C344 C347 1.514(4)
C345 C346 1.388(4)
C345 H345 0.9500
C346 H346 0.9500
C347 H34A 0.9800
C347 H34B 0.9800
C347 H34C 0.9800
C391 C392 1.390(3)
C391 C396 1.403(3)
C392 C393 1.384(3)
C392 H392 0.9500
C393 C394 1.398(4)
C393 H393 0.9500
C394 C395 1.394(4)
C394 C397 1.513(4)
C395 C396 1.388(4)
C395 H395 0.9500
C396 H396 0.9500
C397 H39A 0.9800
C397 H39B 0.9800
C397 H39C 0.9800
C441 C442 1.398(3)
C441 C446 1.401(3)
C442 C443 1.381(4)
C442 H442 0.9500
C443 C444 1.390(3)
C443 H443 0.9500
C444 C445 1.395(4)
C444 C447 1.508(4)
C445 C446 1.380(3)
C445 H445 0.9500
C446 H446 0.9500
C447 H44A 0.9800
C447 H44B 0.9800
C447 H44C 0.9800
O1R C1R 1.387(3)
O1R H1R 0.8400
C1R H1R1 0.9800
C1R H1R2 0.9800
C1R H1R3 0.9800
C1A Cl1A 1.760(3)
C1A Cl2A 1.770(2)
C1A Cl3A 1.776(2)
C1A H1A 1.0000
C1B Cl1B 1.729(6)
C1B Cl3B 1.747(9)
C1B Cl2B 1.760(8)
C1B H1B 1.0000
C1G Cl1G 1.702(11)
C1G Cl2G 1.743(12)
C1G Cl3G 1.754(10)
C1G H1G 1.0000
C1C Cl1C 1.761(3)
C1C Cl2C 1.771(3)
C1C Cl3C 1.777(3)
C1C H1C 1.0000
C1I Cl3I 1.62(4)
C1I Cl1I 1.71(4)
C1I Cl2I 1.71(4)
C1I H1I 1.0000
C1D Cl2D 1.60(2)
C1D Cl3D 1.625(17)
C1D Cl1D 1.698(19)
C1D H1D 1.0000
C1J Cl3J 1.81(4)
C1J Cl1J 1.82(4)
C1J H1J 1.0087
Cl1J Cl2J 1.622(14)
C1H Cl1H 1.705(14)
C1H Cl3H 1.733(13)
C1H Cl2H 1.752(15)
C1H H1H 1.0000
C1E Cl2E 1.678(14)
C1E Cl1E 1.686(14)
C1E Cl3E 1.799(14)
C1E H1E 1.0000
C1F Cl1F 1.761(3)
C1F Cl2F 1.771(3)
C1F Cl3F 1.777(3)
C1F H1FA 1.0000

loop_
_geom_hbond_atom_site_label_D
_geom_hbond_atom_site_label_H
_geom_hbond_atom_site_label_A
_geom_hbond_distance_DH
_geom_hbond_distance_HA
_geom_hbond_distance_DA
_geom_hbond_angle_DHA
N22 H22 N23 0.88 2.44 2.971(3) 119.0
N24 H24 N23 0.88 2.35 2.920(3) 122.7
N46 H46 N47 0.88 2.35 2.916(3) 122.2
N48 H48 N47 0.88 2.41 2.949(3) 120.3
O1R H1R N2 0.84 2.09 2.878(3) 155.9
C1A H1A N26 1.00 2.20 3.185(3) 170.0

loop_
_geom_torsion_atom_site_label_1
_geom_torsion_atom_site_label_2
_geom_torsion_atom_site_label_3
_geom_torsion_atom_site_label_4
_geom_torsion
C21 C1 N2 C3 -0.2(3)
C20 C1 N2 C3 -176.6(2)
C1 N2 C3 C4 -0.9(3)
C1 N2 C3 C27 176.2(2)
N2 C3 C4 C21 1.6(3)
C27 C3 C4 C21 -175.2(2)
N2 C3 C4 C5 179.7(2)
C27 C3 C4 C5 2.9(4)
C21 C4 C5 C6 27.9(4)
C3 C4 C5 C6 -149.8(2)
C21 C4 C5 C51 -153.8(2)
C3 C4 C5 C51 28.5(3)
C4 C5 C6 N22 8.9(3)
C51 C5 C6 N22 -169.4(2)
C4 C5 C6 C7 -177.4(2)
C51 C5 C6 C7 4.2(4)
N22 C6 C7 C8 4.1(3)
C5 C6 C7 C8 -170.4(2)
C6 C7 C8 C9 -2.2(3)
C7 C8 C9 N22 -0.7(3)
C7 C8 C9 C10 -178.7(2)
N22 C9 C10 C11 -13.9(4)
C8 C9 C10 C11 163.8(2)
N22 C9 C10 C101 168.7(2)
C8 C9 C10 C101 -13.7(3)
C9 C10 C11 N23 -2.3(4)
C101 C10 C11 N23 175.0(2)
C9 C10 C11 C12 -177.5(2)
C101 C10 C11 C12 -0.1(3)
N23 C11 C12 C13 -2.6(3)
C10 C11 C12 C13 173.2(2)
C11 C12 C13 C14 1.5(3)
C12 C13 C14 N23 0.0(3)
C12 C13 C14 C15 178.8(2)
N23 C14 C15 C16 9.9(4)
C13 C14 C15 C16 -168.6(2)
N23 C14 C15 C151 -170.3(2)
C13 C14 C15 C151 11.1(3)
C14 C15 C16 N24 4.4(4)
C151 C15 C16 N24 -175.4(2)
C14 C15 C16 C17 -179.1(2)
C151 C15 C16 C17 1.2(4)
N24 C16 C17 C18 1.5(3)
C15 C16 C17 C18 -175.5(2)
C16 C17 C18 C19 -1.0(3)
C17 C18 C19 N24 0.2(3)
C17 C18 C19 C20 179.0(2)
N24 C19 C20 C1 -12.8(4)
C18 C19 C20 C1 168.6(2)
N24 C19 C20 C201 165.5(2)
C18 C19 C20 C201 -13.2(4)
C21 C1 C20 C19 -17.9(4)
N2 C1 C20 C19 157.6(2)
C21 C1 C20 C201 163.8(2)
N2 C1 C20 C201 -20.7(3)
C5 C4 C21 C1 -179.7(2)
C3 C4 C21 C1 -1.6(2)
C20 C1 C21 C4 177.1(2)
N2 C1 C21 C4 1.2(3)
C10 C9 N22 C6 -178.6(2)
C8 C9 N22 C6 3.4(2)
C5 C6 N22 C9 170.3(2)
C7 C6 N22 C9 -4.6(2)
C10 C11 N23 C14 -173.2(2)
C12 C11 N23 C14 2.5(2)
C15 C14 N23 C11 179.7(2)
C13 C14 N23 C11 -1.6(2)
C15 C16 N24 C19 175.8(2)
C17 C16 N24 C19 -1.4(3)
C20 C19 N24 C16 -178.1(2)
C18 C19 N24 C16 0.8(3)
C45 C25 N26 C27 0.7(2)
C44 C25 N26 C27 -178.17(19)
C25 N26 C27 C28 -2.2(2)
C25 N26 C27 C3 173.12(18)
N2 C3 C27 N26 60.0(3)
C4 C3 C27 N26 -123.4(2)
N2 C3 C27 C28 -125.5(2)
C4 C3 C27 C28 51.1(4)
N26 C27 C28 C45 2.9(2)
C3 C27 C28 C45 -171.9(2)
N26 C27 C28 C29 -175.5(2)
C3 C27 C28 C29 9.8(4)
C45 C28 C29 C30 26.0(3)
C27 C28 C29 C30 -156.1(2)
C45 C28 C29 C291 -156.1(2)
C27 C28 C29 C291 21.8(3)
C28 C29 C30 N46 13.3(3)
C291 C29 C30 N46 -164.6(2)
C28 C29 C30 C31 -172.1(2)
C291 C29 C30 C31 10.0(4)
N46 C30 C31 C32 3.1(3)
C29 C30 C31 C32 -172.2(2)
C30 C31 C32 C33 -0.6(3)
C31 C32 C33 N46 -2.3(3)
C31 C32 C33 C34 175.3(2)
N46 C33 C34 C35 -10.5(4)
C32 C33 C34 C35 172.3(2)
N46 C33 C34 C341 167.7(2)
C32 C33 C34 C341 -9.5(4)
C33 C34 C35 N47 -12.6(4)
C341 C34 C35 N47 169.3(2)
C33 C34 C35 C36 169.8(2)
C341 C34 C35 C36 -8.3(3)
N47 C35 C36 C37 -1.8(3)
C34 C35 C36 C37 176.1(2)
C35 C36 C37 C38 -0.8(3)
C36 C37 C38 N47 3.3(3)
C36 C37 C38 C39 -174.9(2)
N47 C38 C39 C40 11.6(4)
C37 C38 C39 C40 -170.6(2)
N47 C38 C39 C391 -168.8(2)
C37 C38 C39 C391 9.0(3)
C38 C39 C40 N48 12.7(4)
C391 C39 C40 N48 -166.9(2)
C38 C39 C40 C41 -170.1(2)
C391 C39 C40 C41 10.3(4)
N48 C40 C41 C42 0.7(3)
C39 C40 C41 C42 -176.9(2)
C40 C41 C42 C43 1.3(3)
C41 C42 C43 N48 -2.8(3)
C41 C42 C43 C44 173.4(2)
N48 C43 C44 C25 -12.7(3)
C42 C43 C44 C25 171.7(2)
N48 C43 C44 C441 166.1(2)
C42 C43 C44 C441 -9.6(4)
C45 C25 C44 C43 -25.4(4)
N26 C25 C44 C43 153.2(2)
C45 C25 C44 C441 155.8(2)
N26 C25 C44 C441 -25.6(3)
C29 C28 C45 C25 176.1(2)
C27 C28 C45 C25 -2.2(2)
N26 C25 C45 C28 1.1(2)
C44 C25 C45 C28 179.8(2)
C34 C33 N46 C30 -173.3(2)
C32 C33 N46 C30 4.4(3)
C29 C30 N46 C33 170.9(2)
C31 C30 N46 C33 -4.7(2)
C34 C35 N47 C38 -174.1(2)
C36 C35 N47 C38 3.7(2)
C39 C38 N47 C35 173.8(2)
C37 C38 N47 C35 -4.3(2)
C39 C40 N48 C43 175.2(2)
C41 C40 N48 C43 -2.5(2)
C44 C43 N48 C40 -173.2(2)
C42 C43 N48 C40 3.3(2)
C6 C5 C51 C56 37.8(3)
C4 C5 C51 C56 -140.5(2)
C6 C5 C51 C52 -141.1(2)
C4 C5 C51 C52 40.5(3)
C56 C51 C52 C53 -0.8(3)
C5 C51 C52 C53 178.2(2)
C51 C52 C53 C54 -1.6(3)
C52 C53 C54 C55 2.5(3)
C52 C53 C54 C57 -176.7(2)
C53 C54 C55 C56 -1.0(3)
C57 C54 C55 C56 178.1(2)
C54 C55 C56 C51 -1.3(3)
C52 C51 C56 C55 2.2(3)
C5 C51 C56 C55 -176.7(2)
C9 C10 C101 C106 117.1(2)
C11 C10 C101 C106 -60.6(3)
C9 C10 C101 C102 -58.2(3)
C11 C10 C101 C102 124.2(2)
C106 C101 C102 C103 -1.3(3)
C10 C101 C102 C103 174.1(2)
C101 C102 C103 C104 -0.7(4)
C102 C103 C104 C105 1.8(4)
C102 C103 C104 C107 -177.7(2)
C103 C104 C105 C106 -1.1(3)
C107 C104 C105 C106 178.5(2)
C104 C105 C106 C101 -0.9(3)
C102 C101 C106 C105 2.1(3)
C10 C101 C106 C105 -173.2(2)
C14 C15 C151 C152 71.3(3)
C16 C15 C151 C152 -108.9(3)
C14 C15 C151 C156 -112.6(3)
C16 C15 C151 C156 67.2(3)
C156 C151 C152 C153 -0.5(4)
C15 C151 C152 C153 175.7(3)
C151 C152 C153 C154 0.4(5)
C152 C153 C154 C155 0.6(4)
C152 C153 C154 C157 -178.2(3)
C153 C154 C155 C156 -1.4(4)
C157 C154 C155 C156 177.4(3)
C152 C151 C156 C155 -0.3(4)
C15 C151 C156 C155 -176.5(2)
C154 C155 C156 C151 1.3(4)
C19 C20 C201 C202 -44.7(3)
C1 C20 C201 C202 133.6(2)
C19 C20 C201 C206 139.1(2)
C1 C20 C201 C206 -42.6(3)
C206 C201 C202 C203 2.4(4)
C20 C201 C202 C203 -173.9(2)
C201 C202 C203 C204 0.2(4)
C202 C203 C204 C205 -2.5(4)
C202 C203 C204 C207 174.0(2)
C203 C204 C205 C206 2.2(4)
C207 C204 C205 C206 -174.4(2)
C204 C205 C206 C201 0.4(4)
C202 C201 C206 C205 -2.7(4)
C20 C201 C206 C205 173.7(2)
C30 C29 C291 C296 -140.7(2)
C28 C29 C291 C296 41.4(3)
C30 C29 C291 C292 41.2(3)
C28 C29 C291 C292 -136.7(2)
C296 C291 C292 C293 -0.2(3)
C29 C291 C292 C293 178.0(2)
C291 C292 C293 C294 -0.9(4)
C292 C293 C294 C295 1.3(4)
C292 C293 C294 C297 -178.9(2)
C293 C294 C295 C296 -0.6(4)
C297 C294 C295 C296 179.5(2)
C294 C295 C296 C291 -0.4(4)
C292 C291 C296 C295 0.8(3)
C29 C291 C296 C295 -177.4(2)
C33 C34 C341 C342 -60.3(3)
C35 C34 C341 C342 118.0(3)
C33 C34 C341 C346 120.5(3)
C35 C34 C341 C346 -61.3(3)
C346 C341 C342 C343 1.6(4)
C34 C341 C342 C343 -177.7(2)
C341 C342 C343 C344 -0.9(4)
C342 C343 C344 C345 -0.8(4)
C342 C343 C344 C347 179.3(3)
C343 C344 C345 C346 1.6(4)
C347 C344 C345 C346 -178.4(2)
C344 C345 C346 C341 -0.9(4)
C342 C341 C346 C345 -0.7(3)
C34 C341 C346 C345 178.6(2)
C40 C39 C391 C392 -126.0(2)
C38 C39 C391 C392 54.4(3)
C40 C39 C391 C396 54.0(3)
C38 C39 C391 C396 -125.6(3)
C396 C391 C392 C393 -0.4(4)
C39 C391 C392 C393 179.6(2)
C391 C392 C393 C394 -0.4(4)
C392 C393 C394 C395 0.7(4)
C392 C393 C394 C397 -178.6(3)
C393 C394 C395 C396 -0.2(4)
C397 C394 C395 C396 179.1(3)
C394 C395 C396 C391 -0.7(4)
C392 C391 C396 C395 1.0(4)
C39 C391 C396 C395 -179.0(3)
C43 C44 C441 C442 -38.5(3)
C25 C44 C441 C442 140.3(2)
C43 C44 C441 C446 141.1(2)
C25 C44 C441 C446 -40.1(3)
C446 C441 C442 C443 -2.0(3)
C44 C441 C442 C443 177.6(2)
C441 C442 C443 C444 0.0(4)
C442 C443 C444 C445 1.8(4)
C442 C443 C444 C447 179.5(2)
C443 C444 C445 C446 -1.6(4)
C447 C444 C445 C446 -179.2(2)
C444 C445 C446 C441 -0.5(4)
C442 C441 C446 C445 2.3(3)
C44 C441 C446 C445 -177.3(2)
Cl3J C1J Cl1J Cl2J 25(3)
N2 C3 C27 N26 60.0(3)
